data_1566381
loop_
_publ_author_name
'Birchall, Lee'
'Truccolo, Giada'
'Jackson, Lewis'
'Shepherd, Helena Jane'

_publ_section_title
;
 Co-crystallisation as a Modular Approach to the Discovery of
 Spin-Crossover Materials
;
_journal_name_full 'Chemical Science'
_journal_paper_doi 10.1039/D1SC04956A
_journal_year 2022
_chemical_formula_moiety 'C22 H18 Fe N10, 2(B F4), 2(C10 H8 N4)'
_chemical_formula_sum 'C42 H34 B2 F8 Fe N18'
_chemical_formula_weight 1020.34
_space_group_crystal_system monoclinic
_space_group_IT_number 14
_space_group_name_Hall '-P 2ybc'
_space_group_name_H-M_alt 'P 1 21/c 1'
_atom_sites_solution_hydrogens geom
_audit_creation_date 2021-08-10
_audit_creation_method
;
Olex2 1.3
(compiled 2020.11.12 svn.r5f609507 for OlexSys, GUI svn.r6272)
;
_audit_update_record
;
2021-08-11 deposited with the CCDC.	2022-02-17 downloaded from the CCDC.
;
_cell_angle_alpha 90
_cell_angle_beta 99.376(2)
_cell_angle_gamma 90
_cell_formula_units_Z 4
_cell_length_a 10.1555(2)
_cell_length_b 18.7976(6)
_cell_length_c 24.3818(5)
_cell_measurement_reflns_used 4778
_cell_measurement_temperature 269.98(12)
_cell_measurement_theta_max 71.1690
_cell_measurement_theta_min 4.3340
_cell_volume 4592.3(2)
_computing_cell_refinement 'CrysAlisPro 1.171.40.67a (Rigaku OD, 2019)'
_computing_data_collection 'CrysAlisPro 1.171.40.67a (Rigaku OD, 2019)'
_computing_data_reduction 'CrysAlisPro 1.171.40.67a (Rigaku OD, 2019)'
_computing_molecular_graphics 'Olex2 1.3 (Dolomanov et al., 2009)'
_computing_publication_material 'Olex2 1.3 (Dolomanov et al., 2009)'
_computing_structure_refinement 'SHELXL 2013/4 (Sheldrick, 2015)'
_diffrn_ambient_environment N~2~
_diffrn_ambient_temperature 269.98(12)
_diffrn_detector 'CCD plate'
_diffrn_detector_area_resol_mean 5.2887
_diffrn_detector_type AtlasS2
_diffrn_measured_fraction_theta_full 0.999
_diffrn_measured_fraction_theta_max 0.974
_diffrn_measurement_details
;
List of Runs (angles in degrees, time in seconds):

  # Type    Start    End  Width  t~exp~   \w     \q     \k     \f   Frames
#--------------------------------------------------------------------------
  1  \w    -67.00  31.00   1.00    1.00    --  -42.16  38.00 -30.00   98
  2  \w     16.00  43.00   1.00    1.00    --   42.16 -57.00-180.00   27
  3  \w    -34.00  66.00   1.00    1.00    --   42.16 -77.00  90.00  100
  4  \w     44.00 130.00   1.00    4.00    --  103.72 -45.00  90.00   86
  5  \w     29.00 106.00   1.00    4.00    --  103.72 -94.00  90.00   77
  6  \w     33.00 116.00   1.00    4.00    --  103.72 -30.00-180.00   83
  7  \w     29.00 132.00   1.00    4.00    --  103.72 -30.00 -90.00  103
  8  \w    109.00 135.00   1.00    4.00    --  103.72 114.00-177.00   26
  9  \w    114.00 152.00   1.00    4.00    --  103.72 125.00-120.00   38
 10  \w     61.00 114.00   1.00    4.00    --  103.72-125.00 -90.00   53
;
_diffrn_measurement_device 'four-circle diffractometer'
_diffrn_measurement_device_type 'SuperNova, Dual, Cu at home/near, AtlasS2'
_diffrn_measurement_method '\w scans'
_diffrn_orient_matrix_type 'CrysAlisPro convention (1999,Acta A55,543-557)'
_diffrn_orient_matrix_UB_11 -0.0219285000
_diffrn_orient_matrix_UB_12 -0.0591715000
_diffrn_orient_matrix_UB_13 -0.0442948000
_diffrn_orient_matrix_UB_21 0.0160351000
_diffrn_orient_matrix_UB_22 0.0548899000
_diffrn_orient_matrix_UB_23 -0.0453661000
_diffrn_orient_matrix_UB_31 0.1512805000
_diffrn_orient_matrix_UB_32 -0.0144074000
_diffrn_orient_matrix_UB_33 0.0090039000
_diffrn_radiation_monochromator mirror
_diffrn_radiation_probe x-ray
_diffrn_radiation_type 'Cu K\a'
_diffrn_radiation_wavelength 1.54184
_diffrn_reflns_av_R_equivalents 0.0291
_diffrn_reflns_av_unetI/netI 0.0355
_diffrn_reflns_Laue_measured_fraction_full 0.999
_diffrn_reflns_Laue_measured_fraction_max 0.974
_diffrn_reflns_limit_h_max 12
_diffrn_reflns_limit_h_min -4
_diffrn_reflns_limit_k_max 21
_diffrn_reflns_limit_k_min -23
_diffrn_reflns_limit_l_max 29
_diffrn_reflns_limit_l_min -30
_diffrn_reflns_number 19401
_diffrn_reflns_point_group_measured_fraction_full 0.999
_diffrn_reflns_point_group_measured_fraction_max 0.974
_diffrn_reflns_theta_full 67.684
_diffrn_reflns_theta_max 72.024
_diffrn_reflns_theta_min 3.675
_diffrn_source 'micro-focus sealed X-ray tube'
_diffrn_source_type 'SuperNova (Cu) X-ray Source'
_exptl_absorpt_coefficient_mu 3.395
_exptl_absorpt_correction_T_max 1.000
_exptl_absorpt_correction_T_min 0.312
_exptl_absorpt_correction_type gaussian
_exptl_absorpt_process_details
;
CrysAlisPro 1.171.40.67a (Rigaku Oxford Diffraction, 2019)
Numerical absorption correction based on gaussian integration over
			a multifaceted crystal model
Empirical absorption correction using spherical harmonics,
 implemented in SCALE3 ABSPACK scaling algorithm.
;
_exptl_crystal_colour orange
_exptl_crystal_colour_primary orange
_exptl_crystal_density_diffrn 1.476
_exptl_crystal_description block
_exptl_crystal_F_000 2080
_exptl_crystal_size_max 0.521
_exptl_crystal_size_mid 0.253
_exptl_crystal_size_min 0.193
_refine_diff_density_max 1.447
_refine_diff_density_min -0.255
_refine_diff_density_rms 0.061
_refine_ls_extinction_method none
_refine_ls_goodness_of_fit_ref 1.018
_refine_ls_hydrogen_treatment constr
_refine_ls_matrix_type full
_refine_ls_number_parameters 714
_refine_ls_number_reflns 8801
_refine_ls_number_restraints 8
_refine_ls_restrained_S_all 1.018
_refine_ls_R_factor_all 0.0829
_refine_ls_R_factor_gt 0.0602
_refine_ls_shift/su_max 0.001
_refine_ls_shift/su_mean 0.000
_refine_ls_structure_factor_coef Fsqd
_refine_ls_weighting_details 'w=1/[\s^2^(Fo^2^)+(0.1174P)^2^+0.7776P] where P=(Fo^2^+2Fc^2^)/3'
_refine_ls_weighting_scheme calc
_refine_ls_wR_factor_gt 0.1683
_refine_ls_wR_factor_ref 0.1898
_reflns_Friedel_coverage 0.000
_reflns_number_gt 6330
_reflns_number_total 8801
_reflns_threshold_expression 'I > 2\s(I)'
_cod_data_source_file d1sc04956a1.cif
_cod_data_source_block ltb-115-002r_270_red_ref
_cod_database_code 1566381
_shelxl_version_number 2013-4
_chemical_oxdiff_formula 'Fe C42 H34 N18 B2 F8'
_chemical_oxdiff_usercomment '270 K'
_shelx_space_group_comment
;
The symmetry employed for this shelxl refinement is uniquely defined
by the following loop, which should always be used as a source of
symmetry information in preference to the above space-group names.
They are only intended as comments.
;
_reflns_odcompleteness_completeness 99.92
_reflns_odcompleteness_iscentric 1
_reflns_odcompleteness_theta 66.97
_olex2_refinement_description
;
1. Fixed Uiso
 At 1.2 times of:
  All C(H) groups, All N(H) groups
2. Restrained distances
 F5A-B2 \\sim F5B-B2
 with sigma of 0.02
 F6A-B2 \\sim F6B-B2
 with sigma of 0.02
 F8A-B2 \\sim F8B-B2
 with sigma of 0.02
 B2-F7A \\sim B2-F7B
 with sigma of 0.02
 F1A-B1 \\sim F1B-B1
 with sigma of 0.02
 F4A-B1 \\sim F4B-B1
 with sigma of 0.02
 F2A-B1 \\sim F2B-B1
 with sigma of 0.02
 F3A-B1 \\sim F3B-B1
 with sigma of 0.02
3. Others
 Sof(F5B)=Sof(F6B)=Sof(F8B)=Sof(F7B)=1-FVAR(1)
 Sof(F5A)=Sof(F6A)=Sof(F8A)=Sof(F7A)=FVAR(1)
 Sof(F2B)=Sof(F1B)=Sof(F4B)=Sof(F3B)=1-FVAR(2)
 Sof(F1A)=Sof(F4A)=Sof(F2A)=Sof(F3A)=FVAR(2)
4.a Aromatic/amide H refined with riding coordinates:
 N5(H5), N10(H10), N6(H6), N1(H1), C16(H16), C7(H7), C13(H13), C6(H6A),
 C5(H5A), C18(H18), C17(H17), C21(H21), C12(H12), C42(H42), C10(H10A), C41(H41),
  C39(H39), C25(H25), C2(H2), C1(H1A), C11(H11), C26(H26), C40(H40), C22(H22),
 C29(H29), C36(H36), C23(H23), C34(H34), C30(H30), C33(H33), C24(H24), C31(H31),
  C35(H35), C32(H32)
;
_olex2_submission_special_instructions 'No special instructions were received'
_oxdiff_exptl_absorpt_empirical_details
;
Empirical correction (ABSPACK) includes:
- Absorption correction using spherical harmonics
- Frame scaling
;
_oxdiff_exptl_absorpt_empirical_full_max 1.116
_oxdiff_exptl_absorpt_empirical_full_min 0.890

loop_
_space_group_symop_operation_xyz
'x, y, z'
'-x, y+1/2, -z+1/2'
'-x, -y, -z'
'x, -y-1/2, z-1/2'

loop_
_atom_site_label
_atom_site_type_symbol
_atom_site_fract_x
_atom_site_fract_y
_atom_site_fract_z
_atom_site_U_iso_or_equiv
_atom_site_adp_type
_atom_site_occupancy
_atom_site_site_symmetry_order
_atom_site_calc_flag
_atom_site_refinement_flags_posn
_atom_site_refinement_flags_adp
_atom_site_refinement_flags_occupancy
_atom_site_disorder_assembly
_atom_site_disorder_group
Fe1 Fe 0.07225(4) 0.75133(3) 0.34256(2) 0.04476(16) Uani 1 1 d . . . . .
N3 N 0.1915(2) 0.76658(14) 0.42161(10) 0.0463(5) Uani 1 1 d . . . . .
N9 N -0.0880(2) 0.67367(15) 0.34230(10) 0.0510(6) Uani 1 1 d . . . . .
N8 N -0.0400(2) 0.75615(13) 0.26148(10) 0.0460(6) Uani 1 1 d . . . . .
N2 N 0.2277(2) 0.67205(14) 0.34741(10) 0.0508(6) Uani 1 1 d . . . . .
N4 N -0.0205(3) 0.83896(15) 0.38129(10) 0.0534(6) Uani 1 1 d . . . . .
N5 N -0.1193(3) 0.88619(16) 0.36760(12) 0.0612(7) Uani 1 1 d . . . . .
H5 H -0.1783 0.8837 0.3380 0.073 Uiso 1 1 calc R U . . .
N7 N 0.1762(3) 0.82900(15) 0.29662(10) 0.0523(6) Uani 1 1 d . . . . .
F1A F 0.1974(11) 0.4123(8) 0.4312(5) 0.089(3) Uani 0.57(3) 1 d D . P A 1
N10 N -0.1343(3) 0.62850(18) 0.37697(11) 0.0632(7) Uani 1 1 d . . . . .
H10 H -0.0993 0.6227 0.4112 0.076 Uiso 1 1 calc R U . . .
N6 N 0.2787(3) 0.87557(16) 0.30646(12) 0.0597(7) Uani 1 1 d . . . . .
H6 H 0.3373 0.8759 0.3362 0.072 Uiso 1 1 calc R U . . .
N1 N 0.2715(3) 0.62383(17) 0.31435(12) 0.0630(7) Uani 1 1 d . . . . .
H1 H 0.2324 0.6140 0.2812 0.076 Uiso 1 1 calc R U . . .
N18 N 1.1010(3) 0.9013(2) 0.71108(13) 0.0695(8) Uani 1 1 d . . . . .
F5A F 0.6408(12) 0.4309(6) 0.8832(4) 0.106(3) Uani 0.620(17) 1 d D . P B 1
N17 N 0.8082(3) 0.9146(2) 0.56791(13) 0.0701(8) Uani 1 1 d . . . . .
N13 N 0.3784(3) 0.66158(19) 0.63767(13) 0.0703(8) Uani 1 1 d . . . . .
N12 N 0.3449(3) 0.60527(18) 0.61308(12) 0.0669(8) Uani 1 1 d . . . . .
N11 N 0.0342(3) 0.6211(2) 0.47789(13) 0.0764(9) Uani 1 1 d . . . . .
C3 C 0.3153(3) 0.67101(18) 0.39514(13) 0.0510(7) Uani 1 1 d . . . . .
C20 C -0.1700(3) 0.66684(18) 0.29336(12) 0.0505(7) Uani 1 1 d . . . . .
F4A F 0.2830(13) 0.3897(10) 0.5184(4) 0.120(5) Uani 0.57(3) 1 d D . P A 1
C14 C 0.1100(3) 0.84700(18) 0.24626(12) 0.0508(7) Uani 1 1 d . . . . .
C9 C 0.0483(3) 0.86213(17) 0.42986(12) 0.0495(7) Uani 1 1 d . . . . .
C4 C 0.2957(3) 0.72308(18) 0.43757(12) 0.0481(7) Uani 1 1 d . . . . .
C8 C 0.1659(3) 0.82075(17) 0.45390(11) 0.0484(7) Uani 1 1 d . . . . .
N15 N 0.4904(4) 0.8622(2) 0.40027(14) 0.0855(11) Uani 1 1 d . . . . .
C19 C -0.1451(3) 0.71293(17) 0.24782(11) 0.0480(7) Uani 1 1 d . . . . .
C15 C -0.0091(3) 0.80422(17) 0.22511(11) 0.0492(7) Uani 1 1 d . . . . .
N16 N 0.7950(3) 0.8601(2) 0.53952(14) 0.0796(9) Uani 1 1 d . . . . .
C16 C -0.0844(3) 0.8104(2) 0.17258(13) 0.0603(8) Uani 1 1 d . . . . .
H16 H -0.0635 0.8445 0.1477 0.072 Uiso 1 1 calc R U . . .
C7 C 0.2464(3) 0.8339(2) 0.50456(12) 0.0588(8) Uani 1 1 d . . . . .
H7 H 0.2299 0.8724 0.5264 0.071 Uiso 1 1 calc R U . . .
C27 C 0.2362(3) 0.6135(2) 0.56813(14) 0.0614(8) Uani 1 1 d . . . . .
C38 C 0.9125(3) 0.9083(2) 0.61507(14) 0.0598(8) Uani 1 1 d . . . . .
N14 N 0.6875(4) 0.6388(3) 0.77253(16) 0.0985(14) Uani 1 1 d . . . . .
C13 C 0.1701(4) 0.90470(19) 0.22475(14) 0.0628(8) Uani 1 1 d . . . . .
H13 H 0.1433 0.9275 0.1909 0.075 Uiso 1 1 calc R U . . .
C6 C 0.3517(3) 0.7883(2) 0.52174(12) 0.0646(9) Uani 1 1 d . . . . .
H6A H 0.4058 0.7954 0.5559 0.078 Uiso 1 1 calc R U . . .
F6A F 0.4271(7) 0.4358(9) 0.8482(7) 0.152(6) Uani 0.620(17) 1 d D . P B 1
C5 C 0.3771(3) 0.7321(2) 0.48848(13) 0.0577(8) Uani 1 1 d . . . . .
H5A H 0.4474 0.7010 0.5000 0.069 Uiso 1 1 calc R U . . .
C18 C -0.2228(3) 0.7151(2) 0.19550(13) 0.0585(8) Uani 1 1 d . . . . .
H18 H -0.2942 0.6840 0.1860 0.070 Uiso 1 1 calc R U . . .
C17 C -0.1910(4) 0.7649(2) 0.15781(12) 0.0620(9) Uani 1 1 d . . . . .
H17 H -0.2416 0.7678 0.1225 0.074 Uiso 1 1 calc R U . . .
C21 C -0.2688(4) 0.6161(2) 0.29799(15) 0.0680(9) Uani 1 1 d . . . . .
H21 H -0.3377 0.6011 0.2705 0.082 Uiso 1 1 calc R U . . .
C12 C 0.2779(4) 0.9206(2) 0.26455(16) 0.0652(9) Uani 1 1 d . . . . .
H12 H 0.3395 0.9567 0.2625 0.078 Uiso 1 1 calc R U . . .
C42 C 1.1113(4) 0.8617(2) 0.66657(18) 0.0724(10) Uani 1 1 d . . . . .
H42 H 1.1845 0.8315 0.6683 0.087 Uiso 1 1 calc R U . . .
C10 C -0.0081(4) 0.9242(2) 0.44611(16) 0.0669(9) Uani 1 1 d . . . . .
H10A H 0.0203 0.9511 0.4778 0.080 Uiso 1 1 calc R U . . .
C28 C 0.4874(4) 0.6522(2) 0.68234(15) 0.0682(10) Uani 1 1 d . . . . .
C41 C 0.9971(4) 0.9456(2) 0.70690(15) 0.0706(10) Uani 1 1 d . . . . .
H41 H 0.9887 0.9742 0.7372 0.085 Uiso 1 1 calc R U . . .
C39 C 0.9013(4) 0.9510(2) 0.65984(14) 0.0668(9) Uani 1 1 d . . . . .
H39 H 0.8308 0.9829 0.6585 0.080 Uiso 1 1 calc R U . . .
C25 C 0.1396(4) 0.6651(2) 0.56592(16) 0.0711(10) Uani 1 1 d . . . . .
H25 H 0.1412 0.6981 0.5945 0.085 Uiso 1 1 calc R U . . .
F2A F 0.3621(14) 0.3312(9) 0.4450(6) 0.122(5) Uani 0.57(3) 1 d D . P A 1
C37 C 0.6883(4) 0.8646(3) 0.49196(16) 0.0749(11) Uani 1 1 d . . . . .
C2 C 0.4149(4) 0.6214(2) 0.39178(17) 0.0748(11) Uani 1 1 d . . . . .
H2 H 0.4870 0.6099 0.4190 0.090 Uiso 1 1 calc R U . . .
C1 C 0.3835(4) 0.5930(2) 0.33925(18) 0.0781(12) Uani 1 1 d . . . . .
H1A H 0.4318 0.5583 0.3239 0.094 Uiso 1 1 calc R U . . .
C11 C -0.1147(4) 0.9373(2) 0.40533(17) 0.0706(10) Uani 1 1 d . . . . .
H11 H -0.1736 0.9753 0.4043 0.085 Uiso 1 1 calc R U . . .
C26 C 0.2312(4) 0.5652(2) 0.52530(17) 0.0783(11) Uani 1 1 d . . . . .
H26 H 0.2947 0.5295 0.5261 0.094 Uiso 1 1 calc R U . . .
C40 C 1.0197(4) 0.8629(2) 0.61832(16) 0.0685(9) Uani 1 1 d . . . . .
H40 H 1.0301 0.8336 0.5885 0.082 Uiso 1 1 calc R U . . .
C22 C -0.2412(4) 0.5938(2) 0.35173(16) 0.0736(10) Uani 1 1 d . . . . .
H22 H -0.2892 0.5599 0.3681 0.088 Uiso 1 1 calc R U . . .
C29 C 0.4944(4) 0.7009(3) 0.72582(17) 0.0829(13) Uani 1 1 d . . . . .
H29 H 0.4338 0.7381 0.7253 0.099 Uiso 1 1 calc R U . . .
C36 C 0.6711(4) 0.8066(3) 0.45877(17) 0.0806(12) Uani 1 1 d . . . . .
H36 H 0.7257 0.7669 0.4663 0.097 Uiso 1 1 calc R U . . .
C23 C 0.0407(4) 0.6665(3) 0.52037(18) 0.0784(11) Uani 1 1 d . . . . .
H23 H -0.0254 0.7010 0.5190 0.094 Uiso 1 1 calc R U . . .
C34 C 0.5704(5) 0.8082(3) 0.41356(17) 0.0852(13) Uani 1 1 d . . . . .
H34 H 0.5585 0.7681 0.3909 0.102 Uiso 1 1 calc R U . . .
F3A F 0.4052(13) 0.4403(8) 0.4643(6) 0.149(5) Uani 0.57(3) 1 d D . P A 1
C30 C 0.5812(4) 0.6000(3) 0.68277(18) 0.0840(13) Uani 1 1 d . . . . .
H30 H 0.5790 0.5688 0.6531 0.101 Uiso 1 1 calc R U . . .
C33 C 0.5096(5) 0.9186(3) 0.43208(19) 0.0986(15) Uani 1 1 d . . . . .
H33 H 0.4553 0.9580 0.4227 0.118 Uiso 1 1 calc R U . . .
C24 C 0.1278(5) 0.5721(3) 0.48101(16) 0.0831(12) Uani 1 1 d . . . . .
H24 H 0.1243 0.5402 0.4517 0.100 Uiso 1 1 calc R U . . .
C31 C 0.5974(5) 0.6904(4) 0.76988(18) 0.0984(18) Uani 1 1 d . . . . .
H31 H 0.6038 0.7217 0.7997 0.118 Uiso 1 1 calc R U . . .
C35 C 0.6078(5) 0.9227(3) 0.4796(2) 0.0951(14) Uani 1 1 d . . . . .
H35 H 0.6178 0.9633 0.5017 0.114 Uiso 1 1 calc R U . . .
C32 C 0.6797(5) 0.5954(3) 0.7292(2) 0.0971(16) Uani 1 1 d . . . . .
H32 H 0.7439 0.5600 0.7301 0.117 Uiso 1 1 calc R U . . .
B1 B 0.3082(5) 0.3916(3) 0.46569(19) 0.0761(13) Uani 1 1 d D . . . .
F8A F 0.5620(7) 0.3658(6) 0.8109(7) 0.163(6) Uani 0.620(17) 1 d D . P B 1
B2 B 0.5499(4) 0.4277(3) 0.8376(2) 0.0748(13) Uani 1 1 d D . . . .
F7A F 0.5712(14) 0.4830(8) 0.8080(7) 0.221(7) Uani 0.620(17) 1 d D . P B 1
F5B F 0.6491(18) 0.4527(14) 0.8721(9) 0.144(8) Uani 0.380(17) 1 d D . P B 2
F6B F 0.4331(14) 0.4561(14) 0.8377(9) 0.153(10) Uani 0.380(17) 1 d D . P B 2
F8B F 0.524(3) 0.3610(10) 0.8537(11) 0.219(12) Uani 0.380(17) 1 d D . P B 2
F7B F 0.5708(13) 0.4309(19) 0.7875(4) 0.183(11) Uani 0.380(17) 1 d D . P B 2
F2B F 0.286(3) 0.3192(5) 0.4621(6) 0.131(7) Uani 0.43(3) 1 d D . P A 2
F1B F 0.212(2) 0.4252(15) 0.4306(9) 0.143(9) Uani 0.43(3) 1 d D . P A 2
F4B F 0.308(2) 0.4030(14) 0.5195(5) 0.146(8) Uani 0.43(3) 1 d D . P A 2
F3B F 0.4293(12) 0.4103(17) 0.4585(9) 0.169(9) Uani 0.43(3) 1 d D . P A 2

loop_
_atom_site_aniso_label
_atom_site_aniso_U_11
_atom_site_aniso_U_22
_atom_site_aniso_U_33
_atom_site_aniso_U_23
_atom_site_aniso_U_13
_atom_site_aniso_U_12
Fe1 0.0387(2) 0.0592(3) 0.0316(2) -0.00462(19) -0.00860(16) 0.0041(2)
N3 0.0412(12) 0.0585(14) 0.0357(11) -0.0029(10) -0.0043(9) -0.0022(10)
N9 0.0424(12) 0.0668(16) 0.0402(12) 0.0015(11) -0.0044(10) 0.0019(11)
N8 0.0407(12) 0.0607(15) 0.0330(11) -0.0035(10) -0.0047(9) 0.0073(10)
N2 0.0412(12) 0.0615(15) 0.0457(13) -0.0069(11) -0.0053(10) 0.0043(11)
N4 0.0474(13) 0.0635(16) 0.0452(13) -0.0073(11) -0.0042(11) 0.0094(12)
N5 0.0517(15) 0.0704(18) 0.0582(15) -0.0006(14) -0.0005(12) 0.0140(13)
N7 0.0480(13) 0.0626(16) 0.0426(12) -0.0010(11) -0.0040(10) -0.0012(12)
F1A 0.075(4) 0.110(6) 0.072(5) -0.016(4) -0.020(3) 0.019(4)
N10 0.0566(16) 0.085(2) 0.0447(13) 0.0111(14) -0.0018(12) -0.0027(15)
N6 0.0515(14) 0.0709(18) 0.0536(14) -0.0068(13) -0.0005(12) -0.0061(13)
N1 0.0525(15) 0.0722(18) 0.0596(15) -0.0194(14) -0.0047(12) 0.0063(13)
N18 0.0497(15) 0.095(2) 0.0593(17) 0.0179(17) -0.0050(13) -0.0041(15)
F5A 0.088(6) 0.138(7) 0.078(3) 0.013(4) -0.028(3) 0.015(5)
N17 0.0613(17) 0.089(2) 0.0571(16) 0.0043(16) 0.0003(14) -0.0099(16)
N13 0.0650(18) 0.081(2) 0.0589(16) 0.0052(16) -0.0062(14) -0.0132(16)
N12 0.0615(17) 0.082(2) 0.0531(15) 0.0032(15) -0.0039(13) -0.0076(16)
N11 0.0605(18) 0.106(3) 0.0565(17) 0.0115(18) -0.0090(14) -0.0073(18)
C3 0.0414(14) 0.0599(18) 0.0477(15) 0.0008(13) -0.0047(12) 0.0018(13)
C20 0.0395(14) 0.0644(19) 0.0435(14) -0.0057(13) -0.0057(11) 0.0044(13)
F4A 0.089(5) 0.202(12) 0.068(5) 0.019(6) 0.015(4) -0.005(6)
C14 0.0499(16) 0.0617(18) 0.0391(13) -0.0018(13) 0.0025(12) 0.0085(14)
C9 0.0484(15) 0.0567(17) 0.0424(14) -0.0061(13) 0.0043(12) -0.0034(13)
C4 0.0372(14) 0.0625(17) 0.0406(14) 0.0035(13) -0.0053(11) -0.0012(13)
C8 0.0465(15) 0.0599(18) 0.0366(13) -0.0051(12) 0.0004(11) -0.0053(13)
N15 0.076(2) 0.118(3) 0.0552(17) 0.010(2) -0.0107(16) -0.029(2)
C19 0.0391(14) 0.0626(18) 0.0383(13) -0.0084(13) -0.0058(11) 0.0071(13)
C15 0.0468(15) 0.0621(18) 0.0358(13) -0.0032(13) -0.0020(11) 0.0127(13)
N16 0.071(2) 0.093(3) 0.0679(19) 0.0069(19) -0.0070(16) -0.0080(18)
C16 0.0602(19) 0.082(2) 0.0359(14) 0.0028(15) -0.0021(13) 0.0137(17)
C7 0.0573(18) 0.077(2) 0.0389(14) -0.0093(15) 0.0000(13) -0.0113(16)
C27 0.0572(18) 0.074(2) 0.0486(16) 0.0068(16) -0.0032(14) -0.0062(17)
C38 0.0502(17) 0.077(2) 0.0500(16) 0.0101(16) 0.0018(13) -0.0102(16)
N14 0.087(3) 0.130(4) 0.066(2) 0.025(2) -0.025(2) -0.053(3)
C13 0.071(2) 0.064(2) 0.0531(17) 0.0066(16) 0.0102(16) 0.0075(17)
C6 0.0553(18) 0.098(3) 0.0345(14) -0.0026(16) -0.0116(13) -0.0135(18)
F6A 0.056(4) 0.195(12) 0.209(11) -0.070(9) 0.034(6) -0.028(5)
C5 0.0478(16) 0.079(2) 0.0405(15) 0.0056(15) -0.0090(13) -0.0005(15)
C18 0.0449(16) 0.082(2) 0.0428(15) -0.0122(16) -0.0113(12) 0.0069(15)
C17 0.0584(19) 0.090(2) 0.0316(14) -0.0019(15) -0.0115(13) 0.0140(17)
C21 0.0538(18) 0.086(3) 0.0592(19) -0.0001(18) -0.0063(15) -0.0113(18)
C12 0.066(2) 0.063(2) 0.067(2) -0.0033(17) 0.0140(17) -0.0060(17)
C42 0.0488(18) 0.086(3) 0.080(2) 0.016(2) 0.0016(17) 0.0032(18)
C10 0.068(2) 0.065(2) 0.066(2) -0.0182(17) 0.0065(17) 0.0030(17)
C28 0.062(2) 0.082(3) 0.0566(19) 0.0077(18) -0.0030(16) -0.0203(19)
C41 0.064(2) 0.092(3) 0.0522(18) 0.0024(18) 0.0010(16) -0.004(2)
C39 0.0578(19) 0.079(2) 0.060(2) 0.0090(18) -0.0005(16) 0.0043(17)
C25 0.0565(19) 0.093(3) 0.062(2) -0.0012(19) 0.0039(16) -0.0003(19)
F2A 0.113(7) 0.131(7) 0.097(6) -0.049(5) -0.054(5) 0.056(5)
C37 0.063(2) 0.098(3) 0.059(2) 0.009(2) -0.0044(17) -0.012(2)
C2 0.058(2) 0.086(3) 0.072(2) -0.010(2) -0.0141(17) 0.0196(19)
C1 0.060(2) 0.080(3) 0.089(3) -0.026(2) -0.0061(19) 0.0182(19)
C11 0.071(2) 0.063(2) 0.079(2) -0.0026(18) 0.0146(19) 0.0141(18)
C26 0.082(3) 0.080(3) 0.065(2) 0.003(2) -0.0109(19) 0.004(2)
C40 0.0568(19) 0.082(2) 0.065(2) -0.0011(19) 0.0060(16) -0.0034(18)
C22 0.057(2) 0.092(3) 0.068(2) 0.012(2) -0.0010(17) -0.0166(19)
C29 0.075(2) 0.107(3) 0.064(2) 0.001(2) 0.0034(19) -0.037(2)
C36 0.077(3) 0.097(3) 0.065(2) 0.005(2) 0.0042(19) -0.021(2)
C23 0.0524(19) 0.105(3) 0.075(2) 0.012(2) 0.0018(18) 0.007(2)
C34 0.086(3) 0.110(4) 0.057(2) 0.002(2) 0.003(2) -0.036(3)
F3A 0.102(6) 0.159(8) 0.197(10) -0.068(8) 0.058(6) -0.060(6)
C30 0.076(3) 0.095(3) 0.072(2) 0.011(2) -0.016(2) -0.020(2)
C33 0.081(3) 0.130(4) 0.074(3) 0.000(3) -0.021(2) -0.006(3)
C24 0.093(3) 0.093(3) 0.055(2) 0.000(2) -0.012(2) -0.007(3)
C31 0.093(3) 0.142(5) 0.057(2) 0.005(3) 0.003(2) -0.064(4)
C35 0.082(3) 0.114(4) 0.078(3) -0.009(3) -0.022(2) -0.004(3)
C32 0.080(3) 0.108(4) 0.090(3) 0.027(3) -0.027(2) -0.028(3)
B1 0.070(3) 0.088(3) 0.061(2) -0.010(2) -0.017(2) 0.007(2)
F8A 0.084(4) 0.131(7) 0.254(14) -0.111(8) -0.029(6) 0.012(4)
B2 0.055(2) 0.078(3) 0.084(3) -0.003(3) -0.011(2) -0.001(2)
F7A 0.262(13) 0.196(12) 0.209(13) 0.125(10) 0.055(11) 0.032(9)
F5B 0.062(7) 0.170(16) 0.188(19) -0.094(13) -0.012(9) -0.045(9)
F6B 0.093(12) 0.176(16) 0.165(13) 0.003(10) -0.053(10) 0.066(12)
F8B 0.30(2) 0.126(12) 0.198(17) 0.061(12) -0.048(17) -0.052(14)
F7B 0.117(8) 0.38(3) 0.053(5) -0.025(10) 0.011(4) -0.034(15)
F2B 0.202(17) 0.073(5) 0.102(7) -0.009(4) -0.023(9) 0.008(7)
F1B 0.163(16) 0.139(13) 0.107(11) 0.032(9) -0.038(9) 0.057(12)
F4B 0.194(17) 0.146(11) 0.073(8) -0.028(7) -0.054(8) 0.055(11)
F3B 0.089(6) 0.28(2) 0.139(12) 0.063(14) 0.027(7) 0.049(12)

loop_
_atom_type_symbol
_atom_type_description
_atom_type_scat_dispersion_real
_atom_type_scat_dispersion_imag
_atom_type_scat_source
C C 0.0181 0.0091 'International Tables Vol C Tables 4.2.6.8 and 6.1.1.4'
H H 0.0000 0.0000 'International Tables Vol C Tables 4.2.6.8 and 6.1.1.4'
B B 0.0090 0.0039 'International Tables Vol C Tables 4.2.6.8 and 6.1.1.4'
N N 0.0311 0.0180 'International Tables Vol C Tables 4.2.6.8 and 6.1.1.4'
F F 0.0727 0.0534 'International Tables Vol C Tables 4.2.6.8 and 6.1.1.4'
Fe Fe -1.1336 3.1974 'International Tables Vol C Tables 4.2.6.8 and 6.1.1.4'

loop_
_exptl_crystal_face_index_h
_exptl_crystal_face_index_k
_exptl_crystal_face_index_l
_exptl_crystal_face_perp_dist
0 0 16 0.1274
-6 2 8 0.1999
0 12 0 0.0964
-6 -2 0 0.2757
0 0 -16 0.1223
5 -2 -11 0.1771
6 -2 4 0.2556
0 -12 0 0.0948
3 -11 0 0.1466
5 8 0 0.1912
2 12 0 0.1170
0 -12 0 0.0984
-2 -12 0 0.1319
-5 -8 0 0.2205

loop_
_geom_angle_atom_site_label_1
_geom_angle_atom_site_label_2
_geom_angle_atom_site_label_3
_geom_angle
_geom_angle_site_symmetry_1
_geom_angle_site_symmetry_3
_geom_angle_publ_flag
N3 Fe1 N9 114.04(9) . . ?
N3 Fe1 N2 74.89(9) . . ?
N3 Fe1 N4 74.25(9) . . ?
N3 Fe1 N7 97.01(9) . . ?
N9 Fe1 N4 97.55(10) . . ?
N9 Fe1 N7 148.94(9) . . ?
N8 Fe1 N3 169.49(10) . . ?
N8 Fe1 N9 74.84(10) . . ?
N8 Fe1 N2 110.98(9) . . ?
N8 Fe1 N4 99.60(9) . . ?
N8 Fe1 N7 74.18(9) . . ?
N2 Fe1 N9 94.40(10) . . ?
N2 Fe1 N4 149.14(9) . . ?
N2 Fe1 N7 94.49(10) . . ?
N4 Fe1 N7 89.78(11) . . ?
C4 N3 Fe1 119.1(2) . . ?
C8 N3 Fe1 119.99(19) . . ?
C8 N3 C4 120.8(2) . . ?
N10 N9 Fe1 139.56(19) . . ?
N10 N9 C20 105.7(3) . . ?
C20 N9 Fe1 114.8(2) . . ?
C19 N8 Fe1 119.5(2) . . ?
C15 N8 Fe1 119.9(2) . . ?
C15 N8 C19 120.5(2) . . ?
N1 N2 Fe1 138.3(2) . . ?
N1 N2 C3 105.9(2) . . ?
C3 N2 Fe1 115.6(2) . . ?
N5 N4 Fe1 138.5(2) . . ?
N5 N4 C9 105.4(3) . . ?
C9 N4 Fe1 115.2(2) . . ?
N4 N5 H5 124.3 . . ?
C11 N5 N4 111.5(3) . . ?
C11 N5 H5 124.3 . . ?
N6 N7 Fe1 139.1(2) . . ?
C14 N7 Fe1 114.8(2) . . ?
C14 N7 N6 104.8(3) . . ?
N9 N10 H10 124.3 . . ?
C22 N10 N9 111.4(3) . . ?
C22 N10 H10 124.3 . . ?
N7 N6 H6 124.2 . . ?
C12 N6 N7 111.6(3) . . ?
C12 N6 H6 124.2 . . ?
N2 N1 H1 124.3 . . ?
C1 N1 N2 111.4(3) . . ?
C1 N1 H1 124.3 . . ?
C41 N18 C42 116.9(3) . . ?
N16 N17 C38 112.3(3) . . ?
N12 N13 C28 112.4(3) . . ?
N13 N12 C27 113.3(3) . . ?
C24 N11 C23 117.2(3) . . ?
N2 C3 C4 117.1(3) . . ?
N2 C3 C2 110.1(3) . . ?
C2 C3 C4 132.6(3) . . ?
N9 C20 C19 117.3(3) . . ?
N9 C20 C21 109.9(3) . . ?
C21 C20 C19 132.7(3) . . ?
N7 C14 C15 116.3(3) . . ?
N7 C14 C13 110.9(3) . . ?
C13 C14 C15 132.9(3) . . ?
N4 C9 C8 116.9(3) . . ?
N4 C9 C10 110.2(3) . . ?
C10 C9 C8 132.9(3) . . ?
N3 C4 C3 113.2(2) . . ?
N3 C4 C5 120.8(3) . . ?
C5 C4 C3 125.9(3) . . ?
N3 C8 C9 113.1(2) . . ?
N3 C8 C7 121.1(3) . . ?
C7 C8 C9 125.8(3) . . ?
C34 N15 C33 117.1(4) . . ?
N8 C19 C20 113.6(2) . . ?
N8 C19 C18 121.5(3) . . ?
C18 C19 C20 124.9(3) . . ?
N8 C15 C14 113.8(2) . . ?
N8 C15 C16 121.0(3) . . ?
C16 C15 C14 125.2(3) . . ?
N17 N16 C37 113.4(4) . . ?
C15 C16 H16 120.6 . . ?
C17 C16 C15 118.8(3) . . ?
C17 C16 H16 120.6 . . ?
C8 C7 H7 120.8 . . ?
C6 C7 C8 118.3(3) . . ?
C6 C7 H7 120.8 . . ?
C25 C27 N12 124.2(3) . . ?
C25 C27 C26 119.8(3) . . ?
C26 C27 N12 115.9(4) . . ?
C39 C38 N17 116.3(3) . . ?
C39 C38 C40 118.9(3) . . ?
C40 C38 N17 124.8(3) . . ?
C32 N14 C31 117.3(4) . . ?
C14 C13 H13 127.7 . . ?
C12 C13 C14 104.6(3) . . ?
C12 C13 H13 127.7 . . ?
C7 C6 H6A 119.8 . . ?
C5 C6 C7 120.4(3) . . ?
C5 C6 H6A 119.8 . . ?
C4 C5 H5A 120.7 . . ?
C6 C5 C4 118.6(3) . . ?
C6 C5 H5A 120.7 . . ?
C19 C18 H18 121.0 . . ?
C19 C18 C17 118.0(3) . . ?
C17 C18 H18 121.0 . . ?
C16 C17 C18 120.2(3) . . ?
C16 C17 H17 119.9 . . ?
C18 C17 H17 119.9 . . ?
C20 C21 H21 127.8 . . ?
C22 C21 C20 104.4(3) . . ?
C22 C21 H21 127.8 . . ?
N6 C12 C13 108.0(3) . . ?
N6 C12 H12 126.0 . . ?
C13 C12 H12 126.0 . . ?
N18 C42 H42 118.2 . . ?
N18 C42 C40 123.7(4) . . ?
C40 C42 H42 118.2 . . ?
C9 C10 H10A 127.5 . . ?
C11 C10 C9 105.0(3) . . ?
C11 C10 H10A 127.5 . . ?
C29 C28 N13 115.8(4) . . ?
C30 C28 N13 123.1(4) . . ?
C30 C28 C29 121.1(4) . . ?
N18 C41 H41 118.3 . . ?
N18 C41 C39 123.4(4) . . ?
C39 C41 H41 118.3 . . ?
C38 C39 C41 118.6(4) . . ?
C38 C39 H39 120.7 . . ?
C41 C39 H39 120.7 . . ?
C27 C25 H25 121.0 . . ?
C23 C25 C27 118.0(4) . . ?
C23 C25 H25 121.0 . . ?
C36 C37 N16 115.9(4) . . ?
C36 C37 C35 119.8(4) . . ?
C35 C37 N16 124.3(4) . . ?
C3 C2 H2 127.6 . . ?
C1 C2 C3 104.8(3) . . ?
C1 C2 H2 127.6 . . ?
N1 C1 C2 107.8(3) . . ?
N1 C1 H1A 126.1 . . ?
C2 C1 H1A 126.1 . . ?
N5 C11 C10 108.0(3) . . ?
N5 C11 H11 126.0 . . ?
C10 C11 H11 126.0 . . ?
C27 C26 H26 121.3 . . ?
C27 C26 C24 117.4(4) . . ?
C24 C26 H26 121.3 . . ?
C38 C40 H40 120.7 . . ?
C42 C40 C38 118.5(4) . . ?
C42 C40 H40 120.7 . . ?
N10 C22 C21 108.6(3) . . ?
N10 C22 H22 125.7 . . ?
C21 C22 H22 125.7 . . ?
C28 C29 H29 122.1 . . ?
C31 C29 C28 115.8(5) . . ?
C31 C29 H29 122.1 . . ?
C37 C36 H36 121.0 . . ?
C37 C36 C34 118.0(5) . . ?
C34 C36 H36 121.0 . . ?
N11 C23 C25 123.6(4) . . ?
N11 C23 H23 118.2 . . ?
C25 C23 H23 118.2 . . ?
N15 C34 C36 124.5(5) . . ?
N15 C34 H34 117.8 . . ?
C36 C34 H34 117.8 . . ?
C28 C30 H30 121.3 . . ?
C28 C30 C32 117.4(5) . . ?
C32 C30 H30 121.3 . . ?
N15 C33 H33 118.3 . . ?
N15 C33 C35 123.5(5) . . ?
C35 C33 H33 118.3 . . ?
N11 C24 C26 124.0(4) . . ?
N11 C24 H24 118.0 . . ?
C26 C24 H24 118.0 . . ?
N14 C31 C29 124.7(5) . . ?
N14 C31 H31 117.7 . . ?
C29 C31 H31 117.7 . . ?
C37 C35 C33 117.2(5) . . ?
C37 C35 H35 121.4 . . ?
C33 C35 H35 121.4 . . ?
N14 C32 C30 123.6(6) . . ?
N14 C32 H32 118.2 . . ?
C30 C32 H32 118.2 . . ?
F1A B1 F4A 109.5(9) . . ?
F1A B1 F2A 110.3(7) . . ?
F1A B1 F3A 109.1(11) . . ?
F4A B1 F2A 118.0(12) . . ?
F3A B1 F4A 107.1(9) . . ?
F3A B1 F2A 102.3(8) . . ?
F1B B1 F2B 109.4(13) . . ?
F4B B1 F2B 101.3(12) . . ?
F4B B1 F1B 115.8(15) . . ?
F3B B1 F2B 113.4(11) . . ?
F3B B1 F1B 112.6(15) . . ?
F3B B1 F4B 103.8(12) . . ?
F5A B2 F8A 109.8(9) . . ?
F6A B2 F5A 112.4(10) . . ?
F6A B2 F8A 110.9(8) . . ?
F7A B2 F5A 105.8(9) . . ?
F7A B2 F6A 105.2(9) . . ?
F7A B2 F8A 112.6(9) . . ?
F5B B2 F6B 117.7(17) . . ?
F5B B2 F8B 108.6(14) . . ?
F6B B2 F8B 99.0(16) . . ?
F7B B2 F5B 111.9(14) . . ?
F7B B2 F6B 106.0(14) . . ?
F7B B2 F8B 113.2(15) . . ?

loop_
_geom_bond_atom_site_label_1
_geom_bond_atom_site_label_2
_geom_bond_distance
_geom_bond_site_symmetry_2
_geom_bond_publ_flag
Fe1 N3 2.122(2) . ?
Fe1 N9 2.186(3) . ?
Fe1 N8 2.117(2) . ?
Fe1 N2 2.160(3) . ?
Fe1 N4 2.187(3) . ?
Fe1 N7 2.210(3) . ?
N3 C4 1.343(4) . ?
N3 C8 1.338(4) . ?
N9 N10 1.336(4) . ?
N9 C20 1.345(4) . ?
N8 C19 1.340(4) . ?
N8 C15 1.339(4) . ?
N2 N1 1.336(4) . ?
N2 C3 1.344(4) . ?
N4 N5 1.340(4) . ?
N4 C9 1.346(4) . ?
N5 H5 0.8600 . ?
N5 C11 1.325(5) . ?
N7 N6 1.351(4) . ?
N7 C14 1.344(4) . ?
F1A B1 1.347(9) . ?
N10 H10 0.8600 . ?
N10 C22 1.329(5) . ?
N6 H6 0.8600 . ?
N6 C12 1.326(5) . ?
N1 H1 0.8600 . ?
N1 C1 1.331(5) . ?
N18 C42 1.335(5) . ?
N18 C41 1.334(5) . ?
F5A B2 1.325(8) . ?
N17 N16 1.232(5) . ?
N17 C38 1.435(4) . ?
N13 N12 1.237(5) . ?
N13 C28 1.431(5) . ?
N12 C27 1.432(4) . ?
N11 C23 1.336(6) . ?
N11 C24 1.317(6) . ?
C3 C4 1.461(5) . ?
C3 C2 1.388(5) . ?
C20 C19 1.462(5) . ?
C20 C21 1.402(5) . ?
F4A B1 1.350(9) . ?
C14 C15 1.473(4) . ?
C14 C13 1.389(5) . ?
C9 C8 1.465(4) . ?
C9 C10 1.385(5) . ?
C4 C5 1.385(4) . ?
C8 C7 1.388(4) . ?
N15 C34 1.308(7) . ?
N15 C33 1.310(7) . ?
C19 C18 1.387(4) . ?
C15 C16 1.386(4) . ?
N16 C37 1.455(5) . ?
C16 H16 0.9300 . ?
C16 C17 1.380(5) . ?
C7 H7 0.9300 . ?
C7 C6 1.382(5) . ?
C27 C25 1.374(6) . ?
C27 C26 1.378(6) . ?
C38 C39 1.374(5) . ?
C38 C40 1.377(5) . ?
N14 C31 1.327(7) . ?
N14 C32 1.327(7) . ?
C13 H13 0.9300 . ?
C13 C12 1.372(5) . ?
C6 H6A 0.9300 . ?
C6 C5 1.381(5) . ?
F6A B2 1.324(9) . ?
C5 H5A 0.9300 . ?
C18 H18 0.9300 . ?
C18 C17 1.387(5) . ?
C17 H17 0.9300 . ?
C21 H21 0.9300 . ?
C21 C22 1.361(5) . ?
C12 H12 0.9300 . ?
C42 H42 0.9300 . ?
C42 C40 1.376(5) . ?
C10 H10A 0.9300 . ?
C10 C11 1.367(5) . ?
C28 C29 1.393(6) . ?
C28 C30 1.366(7) . ?
C41 H41 0.9300 . ?
C41 C39 1.382(5) . ?
C39 H39 0.9300 . ?
C25 H25 0.9300 . ?
C25 C23 1.371(5) . ?
F2A B1 1.391(8) . ?
C37 C36 1.352(6) . ?
C37 C35 1.369(7) . ?
C2 H2 0.9300 . ?
C2 C1 1.377(6) . ?
C1 H1A 0.9300 . ?
C11 H11 0.9300 . ?
C26 H26 0.9300 . ?
C26 C24 1.384(5) . ?
C40 H40 0.9300 . ?
C22 H22 0.9300 . ?
C29 H29 0.9300 . ?
C29 C31 1.386(7) . ?
C36 H36 0.9300 . ?
C36 C34 1.377(6) . ?
C23 H23 0.9300 . ?
C34 H34 0.9300 . ?
F3A B1 1.349(10) . ?
C30 H30 0.9300 . ?
C30 C32 1.387(6) . ?
C33 H33 0.9300 . ?
C33 C35 1.402(6) . ?
C24 H24 0.9300 . ?
C31 H31 0.9300 . ?
C35 H35 0.9300 . ?
C32 H32 0.9300 . ?
B1 F2B 1.379(11) . ?
B1 F1B 1.344(13) . ?
B1 F4B 1.330(12) . ?
B1 F3B 1.318(13) . ?
F8A B2 1.348(8) . ?
B2 F7A 1.305(9) . ?
B2 F5B 1.290(11) . ?
B2 F6B 1.301(13) . ?
B2 F8B 1.353(12) . ?
B2 F7B 1.275(10) . ?

loop_
_geom_torsion_atom_site_label_1
_geom_torsion_atom_site_label_2
_geom_torsion_atom_site_label_3
_geom_torsion_atom_site_label_4
_geom_torsion
_geom_torsion_site_symmetry_1
_geom_torsion_site_symmetry_2
_geom_torsion_site_symmetry_3
_geom_torsion_site_symmetry_4
_geom_torsion_publ_flag
Fe1 N3 C4 C3 2.3(4) . . . . ?
Fe1 N3 C4 C5 179.0(2) . . . . ?
Fe1 N3 C8 C9 3.0(3) . . . . ?
Fe1 N3 C8 C7 -176.8(2) . . . . ?
Fe1 N9 N10 C22 179.6(3) . . . . ?
Fe1 N9 C20 C19 -2.0(3) . . . . ?
Fe1 N9 C20 C21 -179.8(2) . . . . ?
Fe1 N8 C19 C20 0.8(3) . . . . ?
Fe1 N8 C19 C18 178.9(2) . . . . ?
Fe1 N8 C15 C14 3.5(3) . . . . ?
Fe1 N8 C15 C16 -177.3(2) . . . . ?
Fe1 N2 N1 C1 174.0(3) . . . . ?
Fe1 N2 C3 C4 -0.2(4) . . . . ?
Fe1 N2 C3 C2 -176.0(3) . . . . ?
Fe1 N4 N5 C11 -167.5(3) . . . . ?
Fe1 N4 C9 C8 -7.5(4) . . . . ?
Fe1 N4 C9 C10 170.6(2) . . . . ?
Fe1 N7 N6 C12 -165.7(3) . . . . ?
Fe1 N7 C14 C15 -10.1(3) . . . . ?
Fe1 N7 C14 C13 169.3(2) . . . . ?
N3 C4 C5 C6 -2.2(5) . . . . ?
N3 C8 C7 C6 -2.0(5) . . . . ?
N9 N10 C22 C21 0.0(5) . . . . ?
N9 C20 C19 N8 0.8(4) . . . . ?
N9 C20 C19 C18 -177.2(3) . . . . ?
N9 C20 C21 C22 0.2(4) . . . . ?
N8 C19 C18 C17 -1.8(5) . . . . ?
N8 C15 C16 C17 -1.2(5) . . . . ?
N2 N1 C1 C2 0.8(5) . . . . ?
N2 C3 C4 N3 -1.3(4) . . . . ?
N2 C3 C4 C5 -177.7(3) . . . . ?
N2 C3 C2 C1 0.5(5) . . . . ?
N4 N5 C11 C10 0.2(5) . . . . ?
N4 C9 C8 N3 3.2(4) . . . . ?
N4 C9 C8 C7 -177.0(3) . . . . ?
N4 C9 C10 C11 0.4(4) . . . . ?
N5 N4 C9 C8 -178.3(3) . . . . ?
N5 N4 C9 C10 -0.2(4) . . . . ?
N7 N6 C12 C13 0.5(4) . . . . ?
N7 C14 C15 N8 4.7(4) . . . . ?
N7 C14 C15 C16 -174.5(3) . . . . ?
N7 C14 C13 C12 0.6(4) . . . . ?
N10 N9 C20 C19 177.6(3) . . . . ?
N10 N9 C20 C21 -0.2(4) . . . . ?
N6 N7 C14 C15 -179.7(3) . . . . ?
N6 N7 C14 C13 -0.3(3) . . . . ?
N1 N2 C3 C4 175.7(3) . . . . ?
N1 N2 C3 C2 0.0(4) . . . . ?
N18 C42 C40 C38 1.2(6) . . . . ?
N18 C41 C39 C38 0.6(6) . . . . ?
N17 N16 C37 C36 178.8(4) . . . . ?
N17 N16 C37 C35 -1.0(6) . . . . ?
N17 C38 C39 C41 178.2(3) . . . . ?
N17 C38 C40 C42 -179.0(4) . . . . ?
N13 N12 C27 C25 -28.2(5) . . . . ?
N13 N12 C27 C26 152.3(4) . . . . ?
N13 C28 C29 C31 178.0(3) . . . . ?
N13 C28 C30 C32 -178.3(4) . . . . ?
N12 N13 C28 C29 -152.9(3) . . . . ?
N12 N13 C28 C30 28.3(5) . . . . ?
N12 C27 C25 C23 -179.7(4) . . . . ?
N12 C27 C26 C24 -179.5(4) . . . . ?
C3 N2 N1 C1 -0.5(4) . . . . ?
C3 C4 C5 C6 174.0(3) . . . . ?
C3 C2 C1 N1 -0.8(5) . . . . ?
C20 N9 N10 C22 0.1(4) . . . . ?
C20 C19 C18 C17 176.0(3) . . . . ?
C20 C21 C22 N10 -0.1(5) . . . . ?
C14 N7 N6 C12 -0.1(4) . . . . ?
C14 C15 C16 C17 177.8(3) . . . . ?
C14 C13 C12 N6 -0.7(4) . . . . ?
C9 N4 N5 C11 0.0(4) . . . . ?
C9 C8 C7 C6 178.3(3) . . . . ?
C9 C10 C11 N5 -0.4(4) . . . . ?
C4 N3 C8 C9 -179.8(3) . . . . ?
C4 N3 C8 C7 0.4(5) . . . . ?
C4 C3 C2 C1 -174.4(4) . . . . ?
C8 N3 C4 C3 -174.9(3) . . . . ?
C8 N3 C4 C5 1.7(5) . . . . ?
C8 C9 C10 C11 178.1(4) . . . . ?
C8 C7 C6 C5 1.4(5) . . . . ?
N15 C33 C35 C37 1.3(8) . . . . ?
C19 N8 C15 C14 -179.4(3) . . . . ?
C19 N8 C15 C16 -0.2(4) . . . . ?
C19 C20 C21 C22 -177.2(4) . . . . ?
C19 C18 C17 C16 0.3(5) . . . . ?
C15 N8 C19 C20 -176.3(3) . . . . ?
C15 N8 C19 C18 1.7(4) . . . . ?
C15 C14 C13 C12 179.8(3) . . . . ?
C15 C16 C17 C18 1.2(5) . . . . ?
N16 N17 C38 C39 -154.5(4) . . . . ?
N16 N17 C38 C40 25.0(5) . . . . ?
N16 C37 C36 C34 179.3(4) . . . . ?
N16 C37 C35 C33 179.9(4) . . . . ?
C7 C6 C5 C4 0.6(5) . . . . ?
C27 C25 C23 N11 -0.8(6) . . . . ?
C27 C26 C24 N11 -0.9(7) . . . . ?
C38 N17 N16 C37 179.0(3) . . . . ?
C13 C14 C15 N8 -174.5(3) . . . . ?
C13 C14 C15 C16 6.3(6) . . . . ?
C21 C20 C19 N8 178.0(3) . . . . ?
C21 C20 C19 C18 0.0(6) . . . . ?
C42 N18 C41 C39 1.0(6) . . . . ?
C10 C9 C8 N3 -174.4(4) . . . . ?
C10 C9 C8 C7 5.4(6) . . . . ?
C28 N13 N12 C27 -179.9(3) . . . . ?
C28 C29 C31 N14 0.8(6) . . . . ?
C28 C30 C32 N14 -0.3(7) . . . . ?
C41 N18 C42 C40 -1.9(6) . . . . ?
C39 C38 C40 C42 0.5(5) . . . . ?
C25 C27 C26 C24 0.9(6) . . . . ?
C37 C36 C34 N15 0.4(7) . . . . ?
C2 C3 C4 N3 173.2(4) . . . . ?
C2 C3 C4 C5 -3.2(6) . . . . ?
C26 C27 C25 C23 -0.1(6) . . . . ?
C40 C38 C39 C41 -1.3(6) . . . . ?
C29 C28 C30 C32 2.9(6) . . . . ?
C36 C37 C35 C33 0.1(7) . . . . ?
C23 N11 C24 C26 0.0(7) . . . . ?
C34 N15 C33 C35 -1.8(8) . . . . ?
C30 C28 C29 C31 -3.1(6) . . . . ?
C33 N15 C34 C36 1.0(7) . . . . ?
C24 N11 C23 C25 0.9(6) . . . . ?
C31 N14 C32 C30 -1.9(7) . . . . ?
C35 C37 C36 C34 -0.9(6) . . . . ?
C32 N14 C31 C29 1.6(7) . . . . ?

loop_
_exptl_oxdiff_crystal_face_indexfrac_h
_exptl_oxdiff_crystal_face_indexfrac_k
_exptl_oxdiff_crystal_face_indexfrac_l
_exptl_oxdiff_crystal_face_x
_exptl_oxdiff_crystal_face_y
_exptl_oxdiff_crystal_face_z
0.1639 -0.2402 15.5431 -0.6779 -0.7157 0.1682
-6.0713 1.9496 7.9371 -0.3338 -0.3504 -0.8751
-0.1239 12.1939 -0.1615 -0.7117 0.6747 -0.1959
-6.4205 -2.2215 0.3631 0.2562 -0.2414 -0.9360
-0.0179 0.1918 -15.6062 0.6803 0.7182 -0.1460
5.4846 -1.7212 -10.5321 0.4481 0.4713 0.7597
5.8447 -2.0210 4.4638 -0.2063 -0.2197 0.9535
0.2081 -12.1896 0.1571 0.7098 -0.6729 0.2085
2.7355 -11.0653 0.0107 0.5943 -0.5640 0.5733
4.7613 8.3583 -0.3617 -0.5830 0.5515 0.5966
1.7873 11.7360 -0.2542 -0.7224 0.6844 0.0990
0.4650 -12.1641 0.1435 0.7032 -0.6667 0.2469
-1.9261 -11.6595 0.2603 0.7206 -0.6827 -0.1211
-4.8166 -8.2469 0.3630 0.5775 -0.5464 -0.6066
